data_2239514
loop_
_publ_author_name
'de Oliveira, Adriano Bof'
'Feitosa, B\'arbara Regina Santos'
'N\"ather, Christian'
'Jess, Inke'

_publ_section_title
;
 Bis(4-hydroxy-3-methoxybenzaldehyde
 4-phenylthiosemicarbazonato-<i>N</i>^1^,<i>S</i>)nickel(II)
;
_journal_coeditor_code LR2126
_journal_issue 5
_journal_name_full 'Acta Crystallographica Section E'
_journal_page_first m195
_journal_paper_doi 10.1107/S1600536814009027
_journal_volume 70
_journal_year 2014
_chemical_formula_iupac '[Ni (C15 H14 N3 O2 S)2]'
_chemical_formula_moiety 'C30 H28 N6 Ni O4 S2'
_chemical_formula_sum 'C30 H28 N6 Ni O4 S2'
_chemical_formula_weight 659.41
_chemical_name_common
;Bis(4-hydroxy-3-methoxybenzaldehyde
4-phenylthiosemicarbazonato-<i>N</i>^1^,S)nickel(II)
;
_chemical_name_systematic
;
Bis(4-hydroxy-3-methoxybenzaldehyde
4-phenylthiosemicarbazonato-<i>N</i>^1^,<i>S</i>)nickel(II)
;
_space_group_IT_number 2
_symmetry_cell_setting triclinic
_symmetry_space_group_name_Hall '-P 1'
_symmetry_space_group_name_H-M 'P -1'
_atom_sites_solution_hydrogens geom
_atom_sites_solution_primary direct
_atom_sites_solution_secondary difmap
_audit_creation_method SHELXL-97
_cell_angle_alpha 98.514(4)
_cell_angle_beta 92.062(5)
_cell_angle_gamma 102.698(5)
_cell_formula_units_Z 1
_cell_length_a 6.8080(4)
_cell_length_b 7.5569(4)
_cell_length_c 14.3902(8)
_cell_measurement_temperature 200(2)
_cell_measurement_theta_max 27.00
_cell_measurement_theta_min 1.43
_cell_volume 712.47(7)
_computing_cell_refinement '<i>X-AREA</i> (Stoe & Cie, 2008)'
_computing_data_collection '<i>X-AREA</i> (Stoe & Cie, 2008)'
_computing_data_reduction '<i>X-RED32</i> (Stoe & Cie, 2008)'
_computing_molecular_graphics 'DIAMOND (Brandenburg, 2006)'
_computing_publication_material 'publCIF (Westrip, 2010)'
_computing_structure_refinement 'SHELXL-97 (Sheldrick, 2008)'
_computing_structure_solution 'SHELXS-97 (Sheldrick, 2008)'
_diffrn_ambient_temperature 200(2)
_diffrn_measured_fraction_theta_full 0.999
_diffrn_measured_fraction_theta_max 0.999
_diffrn_measurement_device_type 'Stoe IPDS-1'
_diffrn_measurement_method '\f scans'
_diffrn_radiation_monochromator graphite
_diffrn_radiation_type MoK\a
_diffrn_radiation_wavelength 0.71073
_diffrn_reflns_av_R_equivalents 0.0325
_diffrn_reflns_av_sigmaI/netI 0.0293
_diffrn_reflns_limit_h_max 8
_diffrn_reflns_limit_h_min -8
_diffrn_reflns_limit_k_max 9
_diffrn_reflns_limit_k_min -9
_diffrn_reflns_limit_l_max 16
_diffrn_reflns_limit_l_min -18
_diffrn_reflns_number 3117
_diffrn_reflns_theta_full 27.00
_diffrn_reflns_theta_max 27.00
_diffrn_reflns_theta_min 1.43
_exptl_absorpt_coefficient_mu 0.876
_exptl_absorpt_correction_T_max 0.9362
_exptl_absorpt_correction_T_min 0.8002
_exptl_absorpt_correction_type numerical
_exptl_absorpt_process_details '(X-SHAPE and X-RED32; Stoe & Cie, 2008)'
_exptl_crystal_colour red
_exptl_crystal_density_diffrn 1.537
_exptl_crystal_density_method 'not measured'
_exptl_crystal_description prism
_exptl_crystal_F_000 342
_exptl_crystal_size_max 0.12
_exptl_crystal_size_mid 0.08
_exptl_crystal_size_min 0.04
_refine_diff_density_max 0.334
_refine_diff_density_min -0.188
_refine_ls_extinction_method none
_refine_ls_goodness_of_fit_ref 1.057
_refine_ls_hydrogen_treatment mixed
_refine_ls_matrix_type full
_refine_ls_number_parameters 206
_refine_ls_number_reflns 3117
_refine_ls_number_restraints 0
_refine_ls_restrained_S_all 1.057
_refine_ls_R_factor_all 0.0402
_refine_ls_R_factor_gt 0.0302
_refine_ls_shift/su_max 0.000
_refine_ls_shift/su_mean 0.000
_refine_ls_structure_factor_coef Fsqd
_refine_ls_weighting_details 'calc w=1/[\s^2^(Fo^2^)+(0.0482P)^2^+0.0121P] where P=(Fo^2^+2Fc^2^)/3'
_refine_ls_weighting_scheme calc
_refine_ls_wR_factor_gt 0.0772
_refine_ls_wR_factor_ref 0.0796
_reflns_number_gt 2539
_reflns_number_total 2539
_reflns_threshold_expression >2sigma(I)
_cod_data_source_file lr2126sup1.cf
_cod_data_source_block I
_cod_database_code 2239514
_cod_database_fobs_code 2239514

loop_
_symmetry_equiv_pos_as_xyz
'x, y, z'
'-x, -y, -z'

loop_
_atom_site_type_symbol
_atom_site_label
_atom_site_fract_x
_atom_site_fract_y
_atom_site_fract_z
_atom_site_U_iso_or_equiv
_atom_site_adp_type
_atom_site_calc_flag
_atom_site_refinement_flags
_atom_site_occupancy
_atom_site_symmetry_multiplicity
Ni Ni1 0.5000 1.0000 0.0000 0.02742(11) Uani d S 1 2
C C1 0.1523(3) 0.8520(2) 0.32101(13) 0.0331(4) Uani d . 1 1
C C2 0.3262(3) 0.8457(3) 0.37156(15) 0.0435(5) Uani d . 1 1
H H2 0.4537 0.8789 0.3463 0.052 Uiso calc R 1 1
C C3 0.3138(4) 0.7905(3) 0.45971(16) 0.0516(6) Uani d . 1 1
H H3 0.4338 0.7874 0.4946 0.062 Uiso calc R 1 1
C C4 0.1309(5) 0.7404(4) 0.49672(18) 0.0651(7) Uani d . 1 1
H H4 0.1233 0.7025 0.5568 0.078 Uiso calc R 1 1
C C5 -0.0420(5) 0.7461(5) 0.4453(2) 0.0808(10) Uani d . 1 1
H H5 -0.1697 0.7112 0.4701 0.097 Uiso calc R 1 1
C C6 -0.0314(4) 0.8019(4) 0.35813(18) 0.0580(6) Uani d . 1 1
H H6 -0.1516 0.8058 0.3236 0.070 Uiso calc R 1 1
N N1 0.1511(3) 0.9162(2) 0.23399(12) 0.0329(3) Uani d . 1 1
H H1N1 0.056(4) 0.957(3) 0.2191(18) 0.051(7) Uiso d . 1 1
C C7 0.2813(3) 0.9123(2) 0.16455(13) 0.0281(4) Uani d . 1 1
S S1 0.21900(7) 1.00329(7) 0.06685(3) 0.03549(13) Uani d . 1 1
N N2 0.4377(2) 0.8401(2) 0.17166(11) 0.0312(3) Uani d . 1 1
N N3 0.5427(2) 0.8441(2) 0.08926(11) 0.0300(3) Uani d . 1 1
C C8 0.6613(3) 0.7309(3) 0.07729(14) 0.0337(4) Uani d . 1 1
H H8 0.739(3) 0.737(3) 0.0244(16) 0.035(5) Uiso d . 1 1
C C9 0.6955(3) 0.5875(2) 0.12971(13) 0.0317(4) Uani d . 1 1
C C10 0.8662(3) 0.5206(3) 0.10650(14) 0.0364(4) Uani d . 1 1
H H10 0.9538 0.5760 0.0637 0.044 Uiso calc R 1 1
C C11 0.9096(3) 0.3751(3) 0.14491(14) 0.0362(4) Uani d . 1 1
H H11 1.0260 0.3307 0.1286 0.043 Uiso calc R 1 1
C C12 0.7829(3) 0.2951(2) 0.20690(14) 0.0322(4) Uani d . 1 1
C C13 0.6150(3) 0.3636(2) 0.23340(13) 0.0302(4) Uani d . 1 1
C C14 0.5702(3) 0.5083(2) 0.19495(13) 0.0315(4) Uani d . 1 1
H H14 0.4552 0.5539 0.2126 0.038 Uiso calc R 1 1
O O1 0.8234(2) 0.14835(19) 0.24410(11) 0.0411(3) Uani d . 1 1
H H1O1 0.7174 0.0896 0.2635 0.062 Uiso calc R 1 1
O O2 0.5064(2) 0.27403(18) 0.29749(10) 0.0392(3) Uani d . 1 1
C C15 0.3366(4) 0.3391(3) 0.33051(18) 0.0478(5) Uani d . 1 1
H H15A 0.3816 0.4655 0.3637 0.072 Uiso calc R 1 1
H H15B 0.2688 0.2604 0.3736 0.072 Uiso calc R 1 1
H H15C 0.2423 0.3362 0.2769 0.072 Uiso calc R 1 1

loop_
_atom_site_aniso_label
_atom_site_aniso_U_11
_atom_site_aniso_U_22
_atom_site_aniso_U_33
_atom_site_aniso_U_12
_atom_site_aniso_U_13
_atom_site_aniso_U_23
Ni1 0.03166(19) 0.03038(17) 0.02632(18) 0.01380(13) 0.00733(13) 0.01269(13)
C1 0.0424(11) 0.0294(8) 0.0300(10) 0.0098(8) 0.0091(8) 0.0086(7)
C2 0.0491(12) 0.0518(12) 0.0369(11) 0.0196(10) 0.0086(9) 0.0170(9)
C3 0.0757(17) 0.0529(12) 0.0328(11) 0.0258(12) 0.0006(11) 0.0125(10)
C4 0.094(2) 0.0699(16) 0.0338(12) 0.0125(15) 0.0135(14) 0.0237(12)
C5 0.073(2) 0.120(3) 0.0497(16) 0.0017(18) 0.0235(15) 0.0408(17)
C6 0.0508(14) 0.0816(17) 0.0419(13) 0.0049(12) 0.0113(11) 0.0246(12)
N1 0.0338(8) 0.0393(8) 0.0330(8) 0.0168(7) 0.0097(7) 0.0155(7)
C7 0.0309(9) 0.0265(8) 0.0288(9) 0.0073(7) 0.0057(7) 0.0092(7)
S1 0.0338(3) 0.0491(3) 0.0333(3) 0.0198(2) 0.0090(2) 0.0209(2)
N2 0.0375(8) 0.0353(8) 0.0285(8) 0.0173(7) 0.0103(7) 0.0140(6)
N3 0.0349(8) 0.0322(7) 0.0281(8) 0.0136(6) 0.0083(6) 0.0114(6)
C8 0.0405(10) 0.0369(9) 0.0320(10) 0.0188(8) 0.0123(8) 0.0149(8)
C9 0.0377(10) 0.0332(9) 0.0302(9) 0.0166(8) 0.0069(8) 0.0106(7)
C10 0.0432(11) 0.0371(9) 0.0360(10) 0.0180(8) 0.0142(9) 0.0127(8)
C11 0.0366(10) 0.0402(10) 0.0393(11) 0.0204(8) 0.0094(8) 0.0118(8)
C12 0.0360(10) 0.0306(8) 0.0347(10) 0.0137(7) 0.0011(8) 0.0114(7)
C13 0.0334(9) 0.0293(8) 0.0303(9) 0.0091(7) 0.0043(8) 0.0096(7)
C14 0.0343(9) 0.0308(8) 0.0351(10) 0.0152(7) 0.0067(8) 0.0112(7)
O1 0.0414(8) 0.0405(7) 0.0524(9) 0.0213(6) 0.0094(7) 0.0239(6)
O2 0.0418(8) 0.0387(7) 0.0475(8) 0.0176(6) 0.0163(7) 0.0240(6)
C15 0.0532(13) 0.0436(11) 0.0576(14) 0.0213(10) 0.0292(11) 0.0226(10)

loop_
_atom_type_symbol
_atom_type_description
_atom_type_scat_dispersion_real
_atom_type_scat_dispersion_imag
_atom_type_scat_source
C C 0.0033 0.0016 'International Tables Vol C Tables 4.2.6.8 and 6.1.1.4'
H H 0.0000 0.0000 'International Tables Vol C Tables 4.2.6.8 and 6.1.1.4'
N N 0.0061 0.0033 'International Tables Vol C Tables 4.2.6.8 and 6.1.1.4'
O O 0.0106 0.0060 'International Tables Vol C Tables 4.2.6.8 and 6.1.1.4'
S S 0.1246 0.1234 'International Tables Vol C Tables 4.2.6.8 and 6.1.1.4'
Ni Ni 0.3393 1.1124 'International Tables Vol C Tables 4.2.6.8 and 6.1.1.4'

loop_
_geom_angle_atom_site_label_1
_geom_angle_atom_site_label_2
_geom_angle_atom_site_label_3
_geom_angle_site_symmetry_1
_geom_angle_site_symmetry_3
_geom_angle
N3 Ni1 N3 . 2_675 180.00(6)
N3 Ni1 S1 . 2_675 95.42(5)
N3 Ni1 S1 2_675 2_675 84.58(5)
N3 Ni1 S1 . . 84.58(5)
N3 Ni1 S1 2_675 . 95.42(5)
S1 Ni1 S1 2_675 . 180.00(3)
C6 C1 C2 . . 119.5(2)
C6 C1 N1 . . 116.8(2)
C2 C1 N1 . . 123.65(18)
C1 C2 C3 . . 119.7(2)
C1 C2 H2 . . 120.1
C3 C2 H2 . . 120.1
C4 C3 C2 . . 120.9(2)
C4 C3 H3 . . 119.6
C2 C3 H3 . . 119.6
C3 C4 C5 . . 118.9(2)
C3 C4 H4 . . 120.5
C5 C4 H4 . . 120.5
C4 C5 C6 . . 120.7(3)
C4 C5 H5 . . 119.6
C6 C5 H5 . . 119.6
C1 C6 C5 . . 120.3(3)
C1 C6 H6 . . 119.8
C5 C6 H6 . . 119.8
C7 N1 C1 . . 130.38(17)
C7 N1 H1N1 . . 111.6(19)
C1 N1 H1N1 . . 117.9(19)
N2 C7 N1 . . 121.37(16)
N2 C7 S1 . . 123.56(14)
N1 C7 S1 . . 115.05(13)
C7 S1 Ni1 . . 96.21(6)
C7 N2 N3 . . 110.66(14)
C8 N3 N2 . . 115.09(15)
C8 N3 Ni1 . . 123.66(13)
N2 N3 Ni1 . . 121.20(11)
N3 C8 C9 . . 131.97(17)
N3 C8 H8 . . 116.2(13)
C9 C8 H8 . . 111.8(13)
C10 C9 C14 . . 119.10(16)
C10 C9 C8 . . 114.36(17)
C14 C9 C8 . . 126.46(16)
C11 C10 C9 . . 120.99(18)
C11 C10 H10 . . 119.5
C9 C10 H10 . . 119.5
C12 C11 C10 . . 119.49(17)
C12 C11 H11 . . 120.3
C10 C11 H11 . . 120.3
C11 C12 O1 . . 119.75(16)
C11 C12 C13 . . 120.43(16)
O1 C12 C13 . . 119.81(17)
O2 C13 C14 . . 125.69(16)
O2 C13 C12 . . 113.95(15)
C14 C13 C12 . . 120.35(17)
C13 C14 C9 . . 119.58(16)
C13 C14 H14 . . 120.2
C9 C14 H14 . . 120.2
C12 O1 H1O1 . . 109.5
C13 O2 C15 . . 117.54(14)
O2 C15 H15A . . 109.5
O2 C15 H15B . . 109.5
H15A C15 H15B . . 109.5
O2 C15 H15C . . 109.5
H15A C15 H15C . . 109.5
H15B C15 H15C . . 109.5

loop_
_geom_bond_atom_site_label_1
_geom_bond_atom_site_label_2
_geom_bond_site_symmetry_2
_geom_bond_distance
Ni1 N3 . 1.9220(15)
Ni1 N3 2_675 1.9220(15)
Ni1 S1 2_675 2.1753(5)
Ni1 S1 . 2.1753(5)
C1 C6 . 1.376(3)
C1 C2 . 1.380(3)
C1 N1 . 1.409(2)
C2 C3 . 1.392(3)
C2 H2 . 0.9500
C3 C4 . 1.370(4)
C3 H3 . 0.9500
C4 C5 . 1.380(5)
C4 H4 . 0.9500
C5 C6 . 1.381(4)
C5 H5 . 0.9500
C6 H6 . 0.9500
N1 C7 . 1.361(2)
N1 H1N1 . 0.81(3)
C7 N2 . 1.306(2)
C7 S1 . 1.7322(18)
N2 N3 . 1.407(2)
N3 C8 . 1.298(2)
C8 C9 . 1.462(2)
C8 H8 . 0.94(2)
C9 C10 . 1.398(3)
C9 C14 . 1.402(3)
C10 C11 . 1.383(3)
C10 H10 . 0.9500
C11 C12 . 1.375(3)
C11 H11 . 0.9500
C12 O1 . 1.375(2)
C12 C13 . 1.398(3)
C13 O2 . 1.367(2)
C13 C14 . 1.381(2)
C14 H14 . 0.9500
O1 H1O1 . 0.8400
O2 C15 . 1.423(2)
C15 H15A . 0.9800
C15 H15B . 0.9800
C15 H15C . 0.9800

loop_
_geom_hbond_atom_site_label_D
_geom_hbond_atom_site_label_H
_geom_hbond_atom_site_label_A
_geom_hbond_site_symmetry_A
_geom_hbond_distance_DH
_geom_hbond_distance_HA
_geom_hbond_distance_DA
_geom_hbond_angle_DHA
N1 H1N1 O1 1_465 0.81(3) 2.37(3) 3.122(2) 154(2)
O1 H1O1 N2 1_545 0.84 2.54 3.131(2) 129
